data_7228894
loop_
_publ_author_name
'Ma, Qing'
'Lu, Zhipeng'
'Liao, Longyu'
'Huang, Jinglun'
'Liu, Dabin'
'Li, Jinshan'
'Fan, Guijuan'

_publ_section_title
;
 5,6-Di(2-fluoro-2,2-dinitroethoxy)furazano[3,4-b]pyrazine: a high
 performance melt-cast energetic material and its polycrystalline
 properties
;
_journal_issue 62
_journal_name_full 'RSC Adv.'
_journal_page_first 38844
_journal_paper_doi 10.1039/C7RA07035G
_journal_volume 7
_journal_year 2017
_chemical_absolute_configuration rmad
_chemical_formula_moiety 'C8 H4 F2 N8 O11'
_chemical_formula_sum 'C8 H4 F2 N8 O11'
_chemical_formula_weight 426.19
_space_group_crystal_system orthorhombic
_space_group_IT_number 43
_space_group_name_Hall 'F 2 -2d'
_space_group_name_H-M_alt 'F d d 2'
_symmetry_space_group_name_Hall 'F 2 -2d'
_symmetry_space_group_name_H-M 'F d d 2'
_atom_sites_solution_hydrogens geom
_atom_sites_solution_primary dual
_audit_creation_date 2016-12-29
_audit_creation_method
;
Olex2 1.2
(compiled 2016.11.30 svn.r3356 for OlexSys, GUI svn.r5269)
;
_audit_update_record
;
2017-02-28 deposited with the CCDC.
2017-08-09 downloaded from the CCDC.
;
_cell_angle_alpha 90
_cell_angle_beta 90
_cell_angle_gamma 90
_cell_formula_units_Z 8
_cell_length_a 10.833(2)
_cell_length_b 14.932(2)
_cell_length_c 18.906(4)
_cell_measurement_reflns_used 1239
_cell_measurement_temperature 130
_cell_measurement_theta_max 22.78
_cell_measurement_theta_min 2.56
_cell_volume 3058.2(10)
_computing_cell_refinement 'SAINT v7.68A (Bruker, 2009)'
_computing_data_reduction 'SAINT v7.68A (Bruker, 2009)'
_computing_molecular_graphics 'Olex2 (Dolomanov et al., 2009)'
_computing_publication_material 'Olex2 (Dolomanov et al., 2009)'
_computing_structure_refinement 'ShelXL (Sheldrick, 2015)'
_computing_structure_solution 'ShelXT (Sheldrick, 2015)'
_diffrn_ambient_temperature 130
_diffrn_measured_fraction_theta_full 1.000
_diffrn_measured_fraction_theta_max 0.993
_diffrn_measurement_device_type 'Bruker APEX-II CCD'
_diffrn_measurement_method '\f and \w scans'
_diffrn_radiation_monochromator graphite
_diffrn_radiation_type MoK\a
_diffrn_radiation_wavelength 0.71073
_diffrn_reflns_av_R_equivalents 0.0535
_diffrn_reflns_av_unetI/netI 0.0612
_diffrn_reflns_Laue_measured_fraction_full 1.000
_diffrn_reflns_Laue_measured_fraction_max 0.993
_diffrn_reflns_limit_h_max 15
_diffrn_reflns_limit_h_min -15
_diffrn_reflns_limit_k_max 21
_diffrn_reflns_limit_k_min -17
_diffrn_reflns_limit_l_max 27
_diffrn_reflns_limit_l_min -27
_diffrn_reflns_number 7542
_diffrn_reflns_point_group_measured_fraction_full 0.981
_diffrn_reflns_point_group_measured_fraction_max 0.946
_diffrn_reflns_theta_full 25.242
_diffrn_reflns_theta_max 31.188
_diffrn_reflns_theta_min 2.561
_diffrn_standards_number 0
_exptl_absorpt_coefficient_mu 0.186
_exptl_absorpt_correction_T_max 0.7461
_exptl_absorpt_correction_T_min 0.6645
_exptl_absorpt_correction_type multi-scan
_exptl_absorpt_process_details
;
SADABS-2008/1 (Bruker,2008) was used for absorption correction.
wR2(int) was 0.0484 before and 0.0358 after correction.
The Ratio of minimum to maximum transmission is 0.8906.
The \l/2 correction factor is 0.0015.
;
_exptl_crystal_colour colourless
_exptl_crystal_density_diffrn 1.851
_exptl_crystal_description block
_exptl_crystal_F_000 1712
_exptl_crystal_size_max 0.1
_exptl_crystal_size_mid 0.05
_exptl_crystal_size_min 0.03
_refine_diff_density_max 0.240
_refine_diff_density_min -0.303
_refine_diff_density_rms 0.057
_refine_ls_abs_structure_details
;
 Flack x determined using 539 quotients [(I+)-(I-)]/[(I+)+(I-)]
 (Parsons, Flack and Wagner, Acta Cryst. B69 (2013) 249-259).
;
_refine_ls_abs_structure_Flack 0.1(9)
_refine_ls_extinction_method none
_refine_ls_goodness_of_fit_ref 0.955
_refine_ls_hydrogen_treatment constr
_refine_ls_matrix_type full
_refine_ls_number_parameters 132
_refine_ls_number_reflns 2354
_refine_ls_number_restraints 1
_refine_ls_restrained_S_all 0.955
_refine_ls_R_factor_all 0.0888
_refine_ls_R_factor_gt 0.0386
_refine_ls_shift/su_max 0.001
_refine_ls_shift/su_mean 0.000
_refine_ls_structure_factor_coef Fsqd
_refine_ls_weighting_details 'w=1/[\s^2^(Fo^2^)+(0.0373P)^2^] where P=(Fo^2^+2Fc^2^)/3'
_refine_ls_weighting_scheme calc
_refine_ls_wR_factor_gt 0.0705
_refine_ls_wR_factor_ref 0.0860
_reflns_Friedel_coverage 0.855
_reflns_Friedel_fraction_full 0.961
_reflns_Friedel_fraction_max 0.896
_reflns_number_gt 1503
_reflns_number_total 2354
_reflns_threshold_expression 'I > 2\s(I)'
_cod_data_source_file c7ra07035g2.cif
_cod_data_source_block dm16916
_cod_original_cell_volume 3058.2(11)
_cod_database_code 7228894
_shelx_space_group_comment
;
The symmetry employed for this shelxl refinement is uniquely defined
by the following loop, which should always be used as a source of
symmetry information in preference to the above space-group names.
They are only intended as comments.
;
_shelx_estimated_absorpt_t_max 0.994
_shelx_estimated_absorpt_t_min 0.982
_olex2_refinement_description
;
1. Fixed Uiso
 At 1.2 times of:
  All C(H,H) groups
2.a Secondary CH2 refined with riding coordinates:
 C2(H2A,H2B)
;
_shelx_shelxl_version_number 2016/6
_olex2_submission_special_instructions 'No special instructions were received'

loop_
_space_group_symop_operation_xyz
'x, y, z'
'-x, -y, z'
'x+1/4, -y+1/4, z+1/4'
'-x+1/4, y+1/4, z+1/4'
'x, y+1/2, z+1/2'
'-x, -y+1/2, z+1/2'
'x+1/4, -y+3/4, z+3/4'
'-x+1/4, y+3/4, z+3/4'
'x+1/2, y, z+1/2'
'-x+1/2, -y, z+1/2'
'x+3/4, -y+1/4, z+3/4'
'-x+3/4, y+1/4, z+3/4'
'x+1/2, y+1/2, z'
'-x+1/2, -y+1/2, z'
'x+3/4, -y+3/4, z+1/4'
'-x+3/4, y+3/4, z+1/4'

loop_
_atom_site_label
_atom_site_type_symbol
_atom_site_fract_x
_atom_site_fract_y
_atom_site_fract_z
_atom_site_U_iso_or_equiv
_atom_site_adp_type
_atom_site_occupancy
_atom_site_site_symmetry_order
_atom_site_calc_flag
_atom_site_refinement_flags_posn
_atom_site_refinement_flags_adp
_atom_site_refinement_flags_occupancy
F1 F 0.33942(16) 0.34649(13) 0.33758(11) 0.0369(5) Uani 1 1 d . . .
O1 O 0.0489(2) 0.38187(19) 0.38437(15) 0.0486(7) Uani 1 1 d . . .
O2 O 0.1213(3) 0.33974(17) 0.28181(15) 0.0476(7) Uani 1 1 d . . .
O3 O 0.20571(19) 0.55304(15) 0.33312(13) 0.0308(5) Uani 1 1 d . . .
O4 O 0.3558(2) 0.49289(17) 0.27154(13) 0.0366(6) Uani 1 1 d . . .
O5 O 0.39218(19) 0.46634(14) 0.44179(11) 0.0275(5) Uani 1 1 d . . .
O6 O 0.500000 0.500000 0.72896(18) 0.0446(9) Uani 1 2 d S T P
N1 N 0.1299(2) 0.37260(17) 0.34056(17) 0.0326(6) Uani 1 1 d . . .
N2 N 0.2761(2) 0.49235(18) 0.31662(13) 0.0255(5) Uani 1 1 d . . .
N3 N 0.3736(2) 0.46416(18) 0.56251(15) 0.0257(5) Uani 1 1 d . . .
N4 N 0.4002(3) 0.4712(2) 0.68803(15) 0.0381(7) Uani 1 1 d . . .
C1 C 0.2586(3) 0.40676(19) 0.36053(17) 0.0247(6) Uani 1 1 d . . .
C2 C 0.2706(3) 0.4268(2) 0.43813(17) 0.0267(7) Uani 1 1 d . . .
H2A H 0.206326 0.469355 0.454094 0.032 Uiso 1 1 calc R . .
H2B H 0.265631 0.371492 0.466852 0.032 Uiso 1 1 calc R . .
C3 C 0.4368(3) 0.4814(2) 0.50676(15) 0.0232(6) Uani 1 1 d . . .
C4 C 0.4390(3) 0.4829(2) 0.62319(17) 0.0270(7) Uani 1 1 d . . .

loop_
_atom_site_aniso_label
_atom_site_aniso_U_11
_atom_site_aniso_U_22
_atom_site_aniso_U_33
_atom_site_aniso_U_23
_atom_site_aniso_U_13
_atom_site_aniso_U_12
F1 0.0348(10) 0.0351(10) 0.0409(11) -0.0081(9) -0.0014(9) 0.0123(8)
O1 0.0241(12) 0.0650(18) 0.0567(18) 0.0042(14) -0.0007(12) -0.0107(12)
O2 0.0575(18) 0.0416(15) 0.0436(17) -0.0040(13) -0.0179(13) -0.0167(12)
O3 0.0286(11) 0.0268(11) 0.0370(13) 0.0007(9) -0.0022(10) 0.0015(9)
O4 0.0282(12) 0.0481(15) 0.0335(13) -0.0011(11) 0.0080(10) -0.0081(11)
O5 0.0192(10) 0.0395(13) 0.0239(12) -0.0009(10) -0.0003(9) -0.0063(9)
O6 0.039(2) 0.073(3) 0.0219(17) 0.000 0.000 0.0119(19)
N1 0.0296(14) 0.0275(14) 0.0408(17) 0.0054(13) -0.0093(13) -0.0055(10)
N2 0.0219(12) 0.0301(14) 0.0243(13) -0.0013(11) -0.0038(11) -0.0040(11)
N3 0.0226(12) 0.0301(13) 0.0244(12) 0.0030(11) 0.0029(11) 0.0044(10)
N4 0.0307(15) 0.058(2) 0.0259(15) 0.0025(14) 0.0012(13) 0.0108(13)
C1 0.0188(13) 0.0229(14) 0.0325(17) -0.0017(13) -0.0025(12) 0.0023(11)
C2 0.0174(13) 0.0325(17) 0.0301(17) 0.0017(13) -0.0004(12) -0.0026(12)
C3 0.0209(14) 0.0262(16) 0.0225(16) 0.0000(12) -0.0025(12) 0.0007(12)
C4 0.0231(14) 0.0335(17) 0.0244(16) 0.0013(13) 0.0015(12) 0.0098(13)

loop_
_atom_type_symbol
_atom_type_description
_atom_type_scat_dispersion_real
_atom_type_scat_dispersion_imag
_atom_type_scat_source
C C 0.0033 0.0016 'International Tables Vol C Tables 4.2.6.8 and 6.1.1.4'
H H 0.0000 0.0000 'International Tables Vol C Tables 4.2.6.8 and 6.1.1.4'
F F 0.0171 0.0103 'International Tables Vol C Tables 4.2.6.8 and 6.1.1.4'
N N 0.0061 0.0033 'International Tables Vol C Tables 4.2.6.8 and 6.1.1.4'
O O 0.0106 0.0060 'International Tables Vol C Tables 4.2.6.8 and 6.1.1.4'

loop_
_geom_angle_atom_site_label_1
_geom_angle_atom_site_label_2
_geom_angle_atom_site_label_3
_geom_angle
_geom_angle_site_symmetry_1
_geom_angle_site_symmetry_3
C3 O5 C2 116.2(2) . .
N4 O6 N4 112.7(3) 2_665 .
O1 N1 O2 127.8(3) . .
O1 N1 C1 116.8(3) . .
O2 N1 C1 115.3(3) . .
O3 N2 C1 113.7(2) . .
O4 N2 O3 128.1(3) . .
O4 N2 C1 118.2(2) . .
C3 N3 C4 111.7(2) . .
C4 N4 O6 103.3(3) . .
F1 C1 N1 107.1(2) . .
F1 C1 N2 107.8(2) . .
F1 C1 C2 113.4(3) . .
N1 C1 N2 104.8(2) . .
C2 C1 N1 112.7(2) . .
C2 C1 N2 110.6(2) . .
O5 C2 C1 102.0(2) . .
O5 C2 H2A 111.4 . .
O5 C2 H2B 111.4 . .
C1 C2 H2A 111.4 . .
C1 C2 H2B 111.4 . .
H2A C2 H2B 109.2 . .
O5 C3 C3 113.42(16) . 2_665
N3 C3 O5 121.8(3) . .
N3 C3 C3 124.75(18) . 2_665
N3 C4 C4 123.59(16) . 2_665
N4 C4 N3 126.1(3) . .
N4 C4 C4 110.35(19) . 2_665

loop_
_geom_bond_atom_site_label_1
_geom_bond_atom_site_label_2
_geom_bond_distance
_geom_bond_site_symmetry_2
F1 C1 1.328(3) .
O1 N1 1.214(4) .
O2 N1 1.218(4) .
O3 N2 1.225(3) .
O4 N2 1.214(3) .
O5 C2 1.445(3) .
O5 C3 1.339(4) .
O6 N4 1.397(3) .
O6 N4 1.397(3) 2_665
N1 C1 1.532(4) .
N2 C1 1.536(4) .
N3 C3 1.283(4) .
N3 C4 1.377(4) .
N4 C4 1.308(4) .
C1 C2 1.503(4) .
C2 H2A 0.9900 .
C2 H2B 0.9900 .
C3 C3 1.478(6) 2_665
C4 C4 1.417(6) 2_665
